data_7711546
loop_
_publ_author_name
'Gwinn, Reilly K.'
'Boggess, Anna E.'
'Winter, Elizabeth P.'
'Nataro, Chip'

_publ_section_title
;
 Synthesis of disubstituted furans catalysed by
 [(AuCl)2(\m-bis(phosphino)metallocene)] and Na[BArF24]
;
_journal_name_full 'Dalton Transactions'
_journal_paper_doi 10.1039/D2DT02999E
_journal_year 2022
_chemical_formula_moiety 'C34 H28 Au2 Cl2 P2 Ru'
_chemical_formula_sum 'C34 H28 Au2 Cl2 P2 Ru'
_chemical_formula_weight 1064.41
_space_group_crystal_system monoclinic
_space_group_IT_number 14
_space_group_name_Hall '-P 2yn'
_space_group_name_H-M_alt 'P 1 21/n 1'
_atom_sites_solution_hydrogens geom
_atom_sites_solution_primary dual
_audit_creation_date 2021-10-22
_audit_creation_method
;
Olex2 1.5
(compiled 2021.10.07 svn.r9718050b for OlexSys, GUI svn.r6410)
;
_audit_update_record
;
2021-10-22 deposited with the CCDC.	2022-10-24 downloaded from the CCDC.
;
_cell_angle_alpha 90
_cell_angle_beta 94.805(6)
_cell_angle_gamma 90
_cell_formula_units_Z 2
_cell_length_a 8.7596(7)
_cell_length_b 16.7100(12)
_cell_length_c 10.6881(7)
_cell_measurement_reflns_used 9265
_cell_measurement_temperature 100.00(10)
_cell_measurement_theta_max 30.6500
_cell_measurement_theta_min 2.2830
_cell_volume 1559.0(2)
_computing_cell_refinement 'CrysAlisPro 1.171.41.118a (Rigaku OD, 2021)'
_computing_data_collection 'CrysAlisPro 1.171.41.118a (Rigaku OD, 2021)'
_computing_data_reduction 'CrysAlisPro 1.171.41.118a (Rigaku OD, 2021)'
_computing_molecular_graphics 'Olex2 1.5 (Dolomanov et al., 2009)'
_computing_publication_material 'Olex2 1.5 (Dolomanov et al., 2009)'
_computing_structure_refinement 'SHELXL 2018/3 (Sheldrick, 2015)'
_computing_structure_solution 'SHELXT  (Sheldrick, 2015)'
_diffrn_ambient_environment N~2~
_diffrn_ambient_temperature 100.00(10)
_diffrn_detector 'Hybrid Pixel Array Detector'
_diffrn_detector_area_resol_mean 10.0000
_diffrn_measured_fraction_theta_full 0.998
_diffrn_measured_fraction_theta_max 0.945
_diffrn_measurement_details
;
List of Runs (angles in degrees, time in seconds):

  # Type    Start    End  Width  t~exp~   \w     \q     \k     \f   Frames
#--------------------------------------------------------------------------
  1  \w     82.00 110.00   0.50   10.25    --   20.00  54.00   0.00   56
  2  \w    -74.00 101.00   0.50   10.25    --   20.00  54.00 120.00  350
  3  \w    -74.00  -2.00   0.50   10.25    --   20.00  54.00  60.00  144
  4  \w     36.00  64.00   0.50   10.25    --   20.00  54.00  60.00   56
  5  \w     71.00 101.00   0.50   10.25    --   20.00  54.00  60.00   60
  6  \w    -56.00 -31.00   0.50   10.25    --   20.00  54.00-180.00   50
  7  \w     -1.00  24.00   0.50   10.25    --   20.00  54.00-180.00   50
  8  \w    -48.00 -23.00   0.50   10.25    --   20.00  54.00 -90.00   50
  9  \w     20.00  45.00   0.50   10.25    --   20.00  54.00 -90.00   50
 10  \w    -71.00 -46.00   0.50   10.25    --   20.00  54.00  90.00   50
 11  \w    -66.00 -40.00   0.50   10.25    --   20.00  54.00 150.00   52
 12  \w    -71.00  43.00   0.50   10.25    --   20.00  54.00   0.00  228
;
_diffrn_measurement_device 'two-circle diffractometer'
_diffrn_measurement_device_type 'XtaLAB Mini II'
_diffrn_measurement_method '\w scans'
_diffrn_orient_matrix_type 'CrysAlisPro convention (1999,Acta A55,543-557)'
_diffrn_orient_matrix_UB_11 -0.0091857000
_diffrn_orient_matrix_UB_12 -0.0420311000
_diffrn_orient_matrix_UB_13 -0.0064366000
_diffrn_orient_matrix_UB_21 -0.0804250000
_diffrn_orient_matrix_UB_22 0.0050904000
_diffrn_orient_matrix_UB_23 -0.0112113000
_diffrn_orient_matrix_UB_31 0.0076922000
_diffrn_orient_matrix_UB_32 0.0032900000
_diffrn_orient_matrix_UB_33 -0.0652726000
_diffrn_radiation_monochromator graphite
_diffrn_radiation_probe x-ray
_diffrn_radiation_type 'Mo K\a'
_diffrn_radiation_wavelength 0.71073
_diffrn_reflns_av_R_equivalents 0.0378
_diffrn_reflns_av_unetI/netI 0.0335
_diffrn_reflns_Laue_measured_fraction_full 0.998
_diffrn_reflns_Laue_measured_fraction_max 0.945
_diffrn_reflns_limit_h_max 12
_diffrn_reflns_limit_h_min -12
_diffrn_reflns_limit_k_max 23
_diffrn_reflns_limit_k_min -23
_diffrn_reflns_limit_l_max 14
_diffrn_reflns_limit_l_min -13
_diffrn_reflns_number 15987
_diffrn_reflns_point_group_measured_fraction_full 0.998
_diffrn_reflns_point_group_measured_fraction_max 0.945
_diffrn_reflns_theta_full 25.242
_diffrn_reflns_theta_max 30.568
_diffrn_reflns_theta_min 2.268
_diffrn_source 'fine-focus sealed X-ray tube'
_diffrn_source_type 'Rigaku (Mo) X-ray Source'
_exptl_absorpt_coefficient_mu 10.164
_exptl_absorpt_correction_T_max 0.229
_exptl_absorpt_correction_T_min 0.056
_exptl_absorpt_correction_type analytical
_exptl_absorpt_process_details
;
CrysAlisPro 1.171.41.118a (Rigaku Oxford Diffraction, 2021)
Analytical numeric absorption correction using a multifaceted crystal
model based on expressions derived by R.C. Clark & J.S. Reid.
(Clark, R. C. & Reid, J. S. (1995). Acta Cryst. A51, 887-897)
Empirical absorption correction using spherical harmonics,
implemented in SCALE3 ABSPACK scaling algorithm.
;
_exptl_crystal_colour 'clear colourless'
_exptl_crystal_colour_lustre clear
_exptl_crystal_colour_primary colourless
_exptl_crystal_density_diffrn 2.268
_exptl_crystal_description block
_exptl_crystal_F_000 996
_exptl_crystal_recrystallization_method
'Crystals of the compound were grown by vapor diffusion of diethyl ether in a solution of the compound in methylene chloride at room temperature.'
_exptl_crystal_size_max 0.453
_exptl_crystal_size_mid 0.4
_exptl_crystal_size_min 0.214
_refine_diff_density_max 1.247
_refine_diff_density_min -1.433
_refine_diff_density_rms 0.165
_refine_ls_extinction_method none
_refine_ls_goodness_of_fit_ref 1.103
_refine_ls_hydrogen_treatment constr
_refine_ls_matrix_type full
_refine_ls_number_parameters 187
_refine_ls_number_reflns 4527
_refine_ls_number_restraints 0
_refine_ls_restrained_S_all 1.103
_refine_ls_R_factor_all 0.0317
_refine_ls_R_factor_gt 0.0251
_refine_ls_shift/su_max 0.002
_refine_ls_shift/su_mean 0.000
_refine_ls_structure_factor_coef Fsqd
_refine_ls_weighting_details 'w=1/[\s^2^(Fo^2^)+(0.0283P)^2^+1.9397P] where P=(Fo^2^+2Fc^2^)/3'
_refine_ls_weighting_scheme calc
_refine_ls_wR_factor_gt 0.0620
_refine_ls_wR_factor_ref 0.0636
_reflns_Friedel_coverage 0.000
_reflns_number_gt 3961
_reflns_number_total 4527
_reflns_threshold_expression 'I > 2\s(I)'
_cod_data_source_file d2dt02999e2.cif
_cod_data_source_block exp_11
_cod_database_code 7711546
_shelx_shelxl_version_number 2018/3
_chemical_oxdiff_formula C34H28Au2Cl2P2Ru
_shelx_space_group_comment
;
The symmetry employed for this shelxl refinement is uniquely defined
by the following loop, which should always be used as a source of
symmetry information in preference to the above space-group names.
They are only intended as comments.
;
_shelx_estimated_absorpt_t_max 0.220
_shelx_estimated_absorpt_t_min 0.091
_olex2_refinement_description
;
1. Fixed Uiso
 At 1.2 times of:
  All C(H) groups
2.a Aromatic/amide H refined with riding coordinates:
 C2(H2), C3(H3), C4(H4), C5(H5), C7(H7), C8(H8), C9(H9), C10(H10), C11(H11),
 C13(H13), C14(H14), C15(H15), C16(H16), C17(H17)
;
_olex2_exptl_crystal_mounting_method 'Crystals were mounted using Paratone oil.'
_olex2_submission_original_sample_id C34HH28Au2Cl2P2Ru
_olex2_submission_special_instructions 'No special instructions were received'
_oxdiff_exptl_absorpt_empirical_details
;
Empirical correction (ABSPACK) includes:
- Absorption correction using spherical harmonics
- Frame scaling
;
_oxdiff_exptl_absorpt_empirical_full_max 2.200
_oxdiff_exptl_absorpt_empirical_full_min 0.528

loop_
_space_group_symop_operation_xyz
'x, y, z'
'-x+1/2, y+1/2, -z+1/2'
'-x, -y, -z'
'x-1/2, -y-1/2, z-1/2'

loop_
_atom_site_label
_atom_site_type_symbol
_atom_site_fract_x
_atom_site_fract_y
_atom_site_fract_z
_atom_site_U_iso_or_equiv
_atom_site_adp_type
_atom_site_occupancy
_atom_site_site_symmetry_order
_atom_site_calc_flag
_atom_site_refinement_flags_posn
_atom_site_refinement_flags_adp
_atom_site_refinement_flags_occupancy
_atom_site_disorder_assembly
_atom_site_disorder_group
Au1 Au 0.42905(2) 0.39914(2) 0.87037(2) 0.01585(5) Uani 1 1 d . . . . .
Ru1 Ru 0.500000 0.500000 0.500000 0.01519(8) Uani 1 2 d S . P . .
Cl1 Cl 0.30770(12) 0.44437(6) 1.03732(8) 0.02355(19) Uani 1 1 d . . . . .
P1 P 0.52297(11) 0.33803(6) 0.70913(8) 0.01444(17) Uani 1 1 d . . . . .
C1 C 0.4604(4) 0.3783(2) 0.5590(3) 0.0165(7) Uani 1 1 d . . . . .
C2 C 0.5416(5) 0.3763(2) 0.4479(3) 0.0218(8) Uani 1 1 d . . . . .
H2 H 0.640622 0.354275 0.441593 0.026 Uiso 1 1 calc R U . . .
C3 C 0.4480(6) 0.4129(3) 0.3490(4) 0.0272(9) Uani 1 1 d . . . . .
H3 H 0.473711 0.419800 0.265070 0.033 Uiso 1 1 calc R U . . .
C4 C 0.3087(5) 0.4376(3) 0.3978(4) 0.0274(9) Uani 1 1 d . . . . .
H4 H 0.225648 0.463722 0.351656 0.033 Uiso 1 1 calc R U . . .
C5 C 0.3151(5) 0.4164(2) 0.5270(4) 0.0224(8) Uani 1 1 d . . . . .
H5 H 0.237432 0.425799 0.582212 0.027 Uiso 1 1 calc R U . . .
C6 C 0.4529(4) 0.2360(2) 0.7092(3) 0.0155(7) Uani 1 1 d . . . . .
C7 C 0.4748(5) 0.1929(3) 0.8217(4) 0.0226(8) Uani 1 1 d . . . . .
H7 H 0.531869 0.215743 0.892350 0.027 Uiso 1 1 calc R U . . .
C8 C 0.4136(5) 0.1175(3) 0.8297(4) 0.0283(9) Uani 1 1 d . . . . .
H8 H 0.428178 0.088508 0.906291 0.034 Uiso 1 1 calc R U . . .
C9 C 0.3314(5) 0.0835(3) 0.7279(4) 0.0289(9) Uani 1 1 d . . . . .
H9 H 0.289617 0.031348 0.734028 0.035 Uiso 1 1 calc R U . . .
C10 C 0.3101(6) 0.1257(3) 0.6166(4) 0.0305(10) Uani 1 1 d . . . . .
H10 H 0.253312 0.102259 0.546313 0.037 Uiso 1 1 calc R U . . .
C11 C 0.3703(5) 0.2019(3) 0.6062(4) 0.0245(8) Uani 1 1 d . . . . .
H11 H 0.355300 0.230480 0.529274 0.029 Uiso 1 1 calc R U . . .
C12 C 0.7293(4) 0.3288(2) 0.7159(3) 0.0154(7) Uani 1 1 d . . . . .
C13 C 0.7964(4) 0.2646(2) 0.6569(3) 0.0197(7) Uani 1 1 d . . . . .
H13 H 0.734633 0.226621 0.609942 0.024 Uiso 1 1 calc R U . . .
C14 C 0.9549(5) 0.2573(3) 0.6681(4) 0.0238(8) Uani 1 1 d . . . . .
H14 H 1.002277 0.214405 0.627812 0.029 Uiso 1 1 calc R U . . .
C15 C 1.0442(5) 0.3126(3) 0.7379(4) 0.0262(9) Uani 1 1 d . . . . .
H15 H 1.152438 0.306569 0.746425 0.031 Uiso 1 1 calc R U . . .
C16 C 0.9784(5) 0.3758(3) 0.7947(4) 0.0282(9) Uani 1 1 d . . . . .
H16 H 1.040654 0.413665 0.841428 0.034 Uiso 1 1 calc R U . . .
C17 C 0.8202(5) 0.3842(2) 0.7839(4) 0.0199(7) Uani 1 1 d . . . . .
H17 H 0.774092 0.427963 0.823080 0.024 Uiso 1 1 calc R U . . .

loop_
_atom_site_aniso_label
_atom_site_aniso_U_11
_atom_site_aniso_U_22
_atom_site_aniso_U_33
_atom_site_aniso_U_23
_atom_site_aniso_U_13
_atom_site_aniso_U_12
Au1 0.01927(8) 0.01333(8) 0.01469(7) -0.00120(5) -0.00008(5) 0.00208(5)
Ru1 0.0181(2) 0.01330(19) 0.01360(17) 0.00099(14) -0.00194(13) -0.00231(16)
Cl1 0.0340(5) 0.0204(5) 0.0165(4) -0.0024(3) 0.0037(3) 0.0062(4)
P1 0.0163(4) 0.0118(4) 0.0151(4) -0.0004(3) 0.0002(3) 0.0003(4)
C1 0.0189(18) 0.0126(16) 0.0175(16) 0.0006(13) -0.0010(12) -0.0022(14)
C2 0.033(2) 0.0162(18) 0.0159(17) -0.0033(13) 0.0014(14) -0.0008(17)
C3 0.046(3) 0.018(2) 0.0157(17) -0.0028(14) -0.0058(16) -0.0102(19)
C4 0.029(2) 0.023(2) 0.028(2) 0.0060(16) -0.0159(16) -0.0082(19)
C5 0.0197(19) 0.0203(19) 0.0261(19) 0.0036(15) -0.0034(14) -0.0072(16)
C6 0.0158(16) 0.0109(16) 0.0203(16) -0.0015(13) 0.0034(12) 0.0003(14)
C7 0.026(2) 0.020(2) 0.0207(17) 0.0044(15) -0.0041(14) -0.0012(17)
C8 0.035(2) 0.021(2) 0.029(2) 0.0088(16) 0.0032(17) -0.0015(18)
C9 0.032(2) 0.020(2) 0.036(2) -0.0008(17) 0.0068(18) -0.0071(18)
C10 0.038(3) 0.024(2) 0.029(2) -0.0073(17) -0.0001(17) -0.011(2)
C11 0.031(2) 0.0188(19) 0.0228(18) -0.0028(15) 0.0001(15) -0.0049(18)
C12 0.0186(17) 0.0133(16) 0.0142(15) 0.0018(12) 0.0007(12) -0.0009(14)
C13 0.0209(19) 0.0147(18) 0.0235(18) -0.0027(14) 0.0006(13) -0.0001(15)
C14 0.023(2) 0.022(2) 0.0268(19) 0.0040(16) 0.0064(15) 0.0060(17)
C15 0.0142(18) 0.032(2) 0.033(2) 0.0061(17) 0.0020(14) 0.0011(17)
C16 0.024(2) 0.030(2) 0.029(2) -0.0021(18) -0.0024(16) -0.0086(19)
C17 0.0205(19) 0.0175(19) 0.0213(17) -0.0008(14) 0.0001(13) 0.0007(15)

loop_
_atom_type_symbol
_atom_type_description
_atom_type_scat_dispersion_real
_atom_type_scat_dispersion_imag
_atom_type_scat_source
C C 0.0033 0.0016 'International Tables Vol C Tables 4.2.6.8 and 6.1.1.4'
H H 0.0000 0.0000 'International Tables Vol C Tables 4.2.6.8 and 6.1.1.4'
Au Au -2.0133 8.8022 'International Tables Vol C Tables 4.2.6.8 and 6.1.1.4'
Cl Cl 0.1484 0.1585 'International Tables Vol C Tables 4.2.6.8 and 6.1.1.4'
P P 0.1023 0.0942 'International Tables Vol C Tables 4.2.6.8 and 6.1.1.4'
Ru Ru -1.2594 0.8363 'International Tables Vol C Tables 4.2.6.8 and 6.1.1.4'

loop_
_exptl_crystal_face_index_h
_exptl_crystal_face_index_k
_exptl_crystal_face_index_l
_exptl_crystal_face_perp_dist
0 0 1 0.2258
-1 0 -2 0.2349
2 0 -1 0.1636
-1 1 0 0.1808
-1 -23 -2 0.0889
1 3 -15 0.1780
12 -7 -2 0.1619
2 -23 1 0.1099
-3 23 2 0.0814
3 -11 -13 0.1668
-2 17 10 0.1527
-10 -14 1 0.1383
8 11 -9 0.1970
-6 -7 13 0.2255

loop_
_geom_angle_atom_site_label_1
_geom_angle_atom_site_label_2
_geom_angle_atom_site_label_3
_geom_angle
_geom_angle_site_symmetry_1
_geom_angle_site_symmetry_3
_geom_angle_publ_flag
P1 Au1 Cl1 170.79(4) . . ?
C1 Ru1 C1 180.0(2) 3_666 . ?
C1 Ru1 C2 141.45(14) 3_666 . ?
C1 Ru1 C2 38.55(14) . . ?
C1 Ru1 C2 38.55(14) 3_666 3_666 ?
C1 Ru1 C2 141.45(14) . 3_666 ?
C1 Ru1 C3 115.94(14) 3_666 . ?
C1 Ru1 C3 64.06(14) 3_666 3_666 ?
C1 Ru1 C3 64.06(14) . . ?
C1 Ru1 C3 115.94(14) . 3_666 ?
C1 Ru1 C4 115.92(15) 3_666 . ?
C1 Ru1 C4 115.92(15) . 3_666 ?
C1 Ru1 C4 64.08(15) . . ?
C1 Ru1 C4 64.08(15) 3_666 3_666 ?
C1 Ru1 C5 38.70(15) . . ?
C1 Ru1 C5 38.70(15) 3_666 3_666 ?
C1 Ru1 C5 141.30(15) . 3_666 ?
C1 Ru1 C5 141.30(15) 3_666 . ?
C2 Ru1 C2 180.0 . 3_666 ?
C2 Ru1 C3 37.93(15) . . ?
C2 Ru1 C3 142.07(15) . 3_666 ?
C2 Ru1 C3 142.07(15) 3_666 . ?
C2 Ru1 C3 37.93(15) 3_666 3_666 ?
C2 Ru1 C4 63.74(17) . . ?
C2 Ru1 C4 116.26(17) 3_666 . ?
C2 Ru1 C4 116.26(17) . 3_666 ?
C2 Ru1 C4 63.74(17) 3_666 3_666 ?
C3 Ru1 C3 180.0 . 3_666 ?
C4 Ru1 C3 38.05(17) 3_666 3_666 ?
C4 Ru1 C3 141.95(17) 3_666 . ?
C4 Ru1 C3 141.95(17) . 3_666 ?
C4 Ru1 C3 38.05(17) . . ?
C4 Ru1 C4 180.00(19) . 3_666 ?
C5 Ru1 C2 64.37(16) . . ?
C5 Ru1 C2 64.37(16) 3_666 3_666 ?
C5 Ru1 C2 115.63(16) . 3_666 ?
C5 Ru1 C2 115.63(16) 3_666 . ?
C5 Ru1 C3 63.94(17) 3_666 3_666 ?
C5 Ru1 C3 63.94(17) . . ?
C5 Ru1 C3 116.06(17) 3_666 . ?
C5 Ru1 C3 116.06(17) . 3_666 ?
C5 Ru1 C4 38.05(15) . . ?
C5 Ru1 C4 141.95(15) . 3_666 ?
C5 Ru1 C4 141.95(15) 3_666 . ?
C5 Ru1 C4 38.05(15) 3_666 3_666 ?
C5 Ru1 C5 180.0 3_666 . ?
C1 P1 Au1 114.76(13) . . ?
C1 P1 C6 106.06(17) . . ?
C1 P1 C12 107.40(17) . . ?
C6 P1 Au1 106.56(11) . . ?
C12 P1 Au1 116.24(12) . . ?
C12 P1 C6 104.90(17) . . ?
P1 C1 Ru1 124.86(19) . . ?
C2 C1 Ru1 71.3(2) . . ?
C2 C1 P1 126.8(3) . . ?
C2 C1 C5 107.7(3) . . ?
C5 C1 Ru1 71.1(2) . . ?
C5 C1 P1 125.5(3) . . ?
Ru1 C2 H2 124.0 . . ?
C1 C2 Ru1 70.2(2) . . ?
C1 C2 H2 126.0 . . ?
C3 C2 Ru1 71.5(2) . . ?
C3 C2 C1 108.1(4) . . ?
C3 C2 H2 126.0 . . ?
Ru1 C3 H3 124.3 . . ?
C2 C3 Ru1 70.5(2) . . ?
C2 C3 H3 126.0 . . ?
C2 C3 C4 108.1(4) . . ?
C4 C3 Ru1 70.8(2) . . ?
C4 C3 H3 126.0 . . ?
Ru1 C4 H4 124.1 . . ?
C3 C4 Ru1 71.2(2) . . ?
C3 C4 H4 125.7 . . ?
C5 C4 Ru1 70.6(2) . . ?
C5 C4 C3 108.5(4) . . ?
C5 C4 H4 125.7 . . ?
Ru1 C5 H5 123.8 . . ?
C1 C5 Ru1 70.2(2) . . ?
C1 C5 H5 126.2 . . ?
C4 C5 Ru1 71.4(2) . . ?
C4 C5 C1 107.6(4) . . ?
C4 C5 H5 126.2 . . ?
C7 C6 P1 117.5(3) . . ?
C11 C6 P1 122.7(3) . . ?
C11 C6 C7 119.6(3) . . ?
C6 C7 H7 120.0 . . ?
C8 C7 C6 119.9(4) . . ?
C8 C7 H7 120.0 . . ?
C7 C8 H8 119.7 . . ?
C7 C8 C9 120.6(4) . . ?
C9 C8 H8 119.7 . . ?
C8 C9 H9 120.2 . . ?
C8 C9 C10 119.6(4) . . ?
C10 C9 H9 120.2 . . ?
C9 C10 H10 119.6 . . ?
C9 C10 C11 120.8(4) . . ?
C11 C10 H10 119.6 . . ?
C6 C11 H11 120.3 . . ?
C10 C11 C6 119.4(4) . . ?
C10 C11 H11 120.3 . . ?
C13 C12 P1 120.2(3) . . ?
C17 C12 P1 119.5(3) . . ?
C17 C12 C13 120.3(4) . . ?
C12 C13 H13 120.6 . . ?
C14 C13 C12 118.9(4) . . ?
C14 C13 H13 120.6 . . ?
C13 C14 H14 119.9 . . ?
C15 C14 C13 120.2(4) . . ?
C15 C14 H14 119.9 . . ?
C14 C15 H15 119.6 . . ?
C16 C15 C14 120.8(4) . . ?
C16 C15 H15 119.6 . . ?
C15 C16 H16 120.1 . . ?
C15 C16 C17 119.7(4) . . ?
C17 C16 H16 120.1 . . ?
C12 C17 C16 120.1(4) . . ?
C12 C17 H17 119.9 . . ?
C16 C17 H17 119.9 . . ?

loop_
_geom_bond_atom_site_label_1
_geom_bond_atom_site_label_2
_geom_bond_distance
_geom_bond_site_symmetry_2
_geom_bond_publ_flag
Au1 Cl1 2.2810(9) . ?
Au1 P1 2.2198(9) . ?
Ru1 C1 2.165(4) 3_666 ?
Ru1 C1 2.165(4) . ?
Ru1 C2 2.179(4) . ?
Ru1 C2 2.179(4) 3_666 ?
Ru1 C3 2.192(4) 3_666 ?
Ru1 C3 2.192(4) . ?
Ru1 C4 2.187(4) . ?
Ru1 C4 2.187(4) 3_666 ?
Ru1 C5 2.176(4) . ?
Ru1 C5 2.176(4) 3_666 ?
P1 C1 1.784(4) . ?
P1 C6 1.812(4) . ?
P1 C12 1.810(4) . ?
C1 C2 1.434(5) . ?
C1 C5 1.439(6) . ?
C2 H2 0.9500 . ?
C2 C3 1.421(6) . ?
C3 H3 0.9500 . ?
C3 C4 1.428(7) . ?
C4 H4 0.9500 . ?
C4 C5 1.422(6) . ?
C5 H5 0.9500 . ?
C6 C7 1.402(5) . ?
C6 C11 1.388(5) . ?
C7 H7 0.9500 . ?
C7 C8 1.375(6) . ?
C8 H8 0.9500 . ?
C8 C9 1.376(7) . ?
C9 H9 0.9500 . ?
C9 C10 1.382(6) . ?
C10 H10 0.9500 . ?
C10 C11 1.386(6) . ?
C11 H11 0.9500 . ?
C12 C13 1.398(5) . ?
C12 C17 1.386(5) . ?
C13 H13 0.9500 . ?
C13 C14 1.389(6) . ?
C14 H14 0.9500 . ?
C14 C15 1.387(6) . ?
C15 H15 0.9500 . ?
C15 C16 1.369(6) . ?
C16 H16 0.9500 . ?
C16 C17 1.388(6) . ?
C17 H17 0.9500 . ?

loop_
_geom_torsion_atom_site_label_1
_geom_torsion_atom_site_label_2
_geom_torsion_atom_site_label_3
_geom_torsion_atom_site_label_4
_geom_torsion
_geom_torsion_site_symmetry_1
_geom_torsion_site_symmetry_2
_geom_torsion_site_symmetry_3
_geom_torsion_site_symmetry_4
_geom_torsion_publ_flag
Au1 P1 C1 Ru1 60.5(2) . . . . ?
Au1 P1 C1 C2 152.4(3) . . . . ?
Au1 P1 C1 C5 -30.1(4) . . . . ?
Au1 P1 C6 C7 -51.6(3) . . . . ?
Au1 P1 C6 C11 123.8(3) . . . . ?
Au1 P1 C12 C13 151.0(3) . . . . ?
Au1 P1 C12 C17 -26.7(3) . . . . ?
Ru1 C1 C2 C3 -61.8(3) . . . . ?
Ru1 C1 C5 C4 62.0(3) . . . . ?
Ru1 C2 C3 C4 -61.2(3) . . . . ?
Ru1 C3 C4 C5 -61.0(3) . . . . ?
Ru1 C4 C5 C1 -61.2(3) . . . . ?
P1 C1 C2 Ru1 -120.0(3) . . . . ?
P1 C1 C2 C3 178.2(3) . . . . ?
P1 C1 C5 Ru1 119.8(3) . . . . ?
P1 C1 C5 C4 -178.2(3) . . . . ?
P1 C6 C7 C8 175.0(3) . . . . ?
P1 C6 C11 C10 -174.9(3) . . . . ?
P1 C12 C13 C14 -177.4(3) . . . . ?
P1 C12 C17 C16 177.0(3) . . . . ?
C1 P1 C6 C7 -174.3(3) . . . . ?
C1 P1 C6 C11 1.1(4) . . . . ?
C1 P1 C12 C13 -79.0(3) . . . . ?
C1 P1 C12 C17 103.4(3) . . . . ?
C1 C2 C3 Ru1 61.0(3) . . . . ?
C1 C2 C3 C4 -0.2(5) . . . . ?
C2 C1 C5 Ru1 -62.2(3) . . . . ?
C2 C1 C5 C4 -0.2(4) . . . . ?
C2 C3 C4 Ru1 61.0(3) . . . . ?
C2 C3 C4 C5 0.0(5) . . . . ?
C3 C4 C5 Ru1 61.4(3) . . . . ?
C3 C4 C5 C1 0.1(5) . . . . ?
C5 C1 C2 Ru1 62.1(3) . . . . ?
C5 C1 C2 C3 0.2(4) . . . . ?
C6 P1 C1 Ru1 177.9(2) . . . . ?
C6 P1 C1 C2 -90.3(4) . . . . ?
C6 P1 C1 C5 87.3(4) . . . . ?
C6 P1 C12 C13 33.6(3) . . . . ?
C6 P1 C12 C17 -144.1(3) . . . . ?
C6 C7 C8 C9 0.4(7) . . . . ?
C7 C6 C11 C10 0.4(6) . . . . ?
C7 C8 C9 C10 -0.1(7) . . . . ?
C8 C9 C10 C11 0.0(7) . . . . ?
C9 C10 C11 C6 -0.1(7) . . . . ?
C11 C6 C7 C8 -0.5(6) . . . . ?
C12 P1 C1 Ru1 -70.4(3) . . . . ?
C12 P1 C1 C2 21.5(4) . . . . ?
C12 P1 C1 C5 -161.0(3) . . . . ?
C12 P1 C6 C7 72.2(3) . . . . ?
C12 P1 C6 C11 -112.4(3) . . . . ?
C12 C13 C14 C15 0.7(6) . . . . ?
C13 C12 C17 C16 -0.7(6) . . . . ?
C13 C14 C15 C16 -1.2(6) . . . . ?
C14 C15 C16 C17 0.8(6) . . . . ?
C15 C16 C17 C12 0.1(6) . . . . ?
C17 C12 C13 C14 0.3(5) . . . . ?

loop_
_exptl_oxdiff_crystal_face_indexfrac_h
_exptl_oxdiff_crystal_face_indexfrac_k
_exptl_oxdiff_crystal_face_indexfrac_l
_exptl_oxdiff_crystal_face_x
_exptl_oxdiff_crystal_face_y
_exptl_oxdiff_crystal_face_z
-0.0005 0.0004 1.0043 -0.0065 -0.0112 -0.0656
-1.0020 -0.0005 -2.0115 0.0222 0.1031 0.1236
2.0066 -0.0010 -0.9986 -0.0120 -0.1502 0.0806
-1.0036 1.0035 -0.0037 -0.0329 0.0859 -0.0042
-1.2348 -23.2542 -1.7005 0.9997 -0.0000 0.0250
1.0237 2.5719 -14.9917 -0.0210 0.0988 0.9949
11.7519 -7.1387 -1.8732 0.2042 -0.9605 0.1892
2.1880 -23.0776 1.1418 0.9425 -0.3062 -0.1336
-2.7112 22.7476 2.3515 -0.9463 0.3075 -0.0995
3.2228 -11.3170 -12.9199 0.5292 -0.1720 0.8309
-2.3442 17.2336 10.0856 -0.7677 0.1632 -0.6196
-10.0756 -13.5893 0.9874 0.6574 0.7301 -0.1867
8.4212 10.6786 -9.4825 -0.4652 -0.5166 0.7189
-6.1654 -7.3603 12.7770 0.2838 0.3151 -0.9056
